data_7131657
loop_
_publ_author_name
'Caise, Alexa'
'Hicks, Jamie'
'Heilmann, Andreas'
'Aldridge, Simon'

_publ_section_title
;
 Redox flexibility in a germanium hydride manifold: hydrogen shuttling
 <i>via</i> oxidative addition and reductive elimination.
;
_journal_issue 47
_journal_name_full 'Chemical communications (Cambridge, England)'
_journal_page_first 7251
_journal_page_last 7254
_journal_paper_doi 10.1039/d3cc01411h
_journal_volume 59
_journal_year 2023
_chemical_formula_moiety 'C21 H36 Ge N2 O2'
_chemical_formula_sum 'C21 H36 Ge N2 O2'
_chemical_formula_weight 421.11
_space_group_crystal_system monoclinic
_space_group_IT_number 14
_space_group_name_Hall '-P 2yn'
_space_group_name_H-M_alt 'P 1 21/n 1'
_atom_sites_solution_hydrogens geom
_audit_creation_date 2023-02-15
_audit_creation_method
;
Olex2 1.5
(compiled 2022.04.07 svn.rca3783a0 for OlexSys, GUI svn.r6498)
;
_audit_update_record
;
2023-02-16 deposited with the CCDC.	2023-05-16 downloaded from the CCDC.
;
_cell_angle_alpha 90
_cell_angle_beta 118.729(2)
_cell_angle_gamma 90
_cell_formula_units_Z 4
_cell_length_a 14.3981(2)
_cell_length_b 11.37830(10)
_cell_length_c 14.8745(2)
_cell_measurement_reflns_used 10228
_cell_measurement_temperature 150.0(2)
_cell_measurement_theta_max 76.0900
_cell_measurement_theta_min 5.1330
_cell_volume 2136.86(6)
_computing_cell_refinement 'CrysAlisPro 1.171.39.46 (Rigaku OD, 2018)'
_computing_data_collection 'CrysAlisPro 1.171.39.46 (Rigaku OD, 2018)'
_computing_data_reduction 'CrysAlisPro 1.171.39.46 (Rigaku OD, 2018)'
_computing_molecular_graphics 'Olex2 1.5 (Dolomanov et al., 2009)'
_computing_publication_material 'Olex2 1.5 (Dolomanov et al., 2009)'
_computing_structure_refinement 'SHELXL 2019/3 (Sheldrick, 2015)'
_computing_structure_solution 'SHELXT 2018/2 (Sheldrick, 2018)'
_diffrn_ambient_temperature 150.0(2)
_diffrn_detector_area_resol_mean 10.4102
_diffrn_measured_fraction_theta_full 1.000
_diffrn_measured_fraction_theta_max 0.996
_diffrn_measurement_device_type 'SuperNova, Dual, Cu at home/near, Atlas'
_diffrn_measurement_method '\w scans'
_diffrn_radiation_type CuK\a
_diffrn_radiation_wavelength 1.54184
_diffrn_reflns_av_R_equivalents 0.0330
_diffrn_reflns_av_unetI/netI 0.0215
_diffrn_reflns_Laue_measured_fraction_full 1.000
_diffrn_reflns_Laue_measured_fraction_max 0.996
_diffrn_reflns_limit_h_max 17
_diffrn_reflns_limit_h_min -18
_diffrn_reflns_limit_k_max 12
_diffrn_reflns_limit_k_min -14
_diffrn_reflns_limit_l_max 18
_diffrn_reflns_limit_l_min -18
_diffrn_reflns_number 21768
_diffrn_reflns_point_group_measured_fraction_full 1.000
_diffrn_reflns_point_group_measured_fraction_max 0.996
_diffrn_reflns_theta_full 67.684
_diffrn_reflns_theta_max 76.116
_diffrn_reflns_theta_min 3.512
_exptl_absorpt_coefficient_mu 2.069
_exptl_absorpt_correction_T_max 1.00000
_exptl_absorpt_correction_T_min 0.89915
_exptl_absorpt_correction_type multi-scan
_exptl_absorpt_process_details
;
CrysAlisPro 1.171.39.46 (Rigaku Oxford Diffraction, 2018)
Empirical absorption correction using spherical harmonics,
 implemented in SCALE3 ABSPACK scaling algorithm.
;
_exptl_crystal_colour colourless
_exptl_crystal_colour_primary colourless
_exptl_crystal_density_diffrn 1.309
_exptl_crystal_description block
_exptl_crystal_F_000 896
_exptl_crystal_size_max 0.18
_exptl_crystal_size_mid 0.16
_exptl_crystal_size_min 0.14
_refine_diff_density_max 0.336
_refine_diff_density_min -0.309
_refine_diff_density_rms 0.052
_refine_ls_extinction_method none
_refine_ls_goodness_of_fit_ref 1.028
_refine_ls_hydrogen_treatment constr
_refine_ls_matrix_type full
_refine_ls_number_parameters 243
_refine_ls_number_reflns 4443
_refine_ls_number_restraints 0
_refine_ls_restrained_S_all 1.028
_refine_ls_R_factor_all 0.0310
_refine_ls_R_factor_gt 0.0260
_refine_ls_shift/su_max 0.001
_refine_ls_shift/su_mean 0.000
_refine_ls_structure_factor_coef Fsqd
_refine_ls_weighting_details 'w=1/[\s^2^(Fo^2^)+(0.0364P)^2^+0.7541P] where P=(Fo^2^+2Fc^2^)/3'
_refine_ls_weighting_scheme calc
_refine_ls_wR_factor_gt 0.0658
_refine_ls_wR_factor_ref 0.0695
_reflns_Friedel_coverage 0.000
_reflns_number_gt 3934
_reflns_number_total 4443
_reflns_threshold_expression 'I > 2\s(I)'
_cod_data_source_file d3cc01411h2.cif
_cod_data_source_block compound-4
_cod_depositor_comments 'Adding full bibliography for 7131655--7131658.cif.'
_cod_database_code 7131657
_shelx_shelxl_version_number 2019/3
_shelx_space_group_comment
;
The symmetry employed for this shelxl refinement is uniquely defined
by the following loop, which should always be used as a source of
symmetry information in preference to the above space-group names.
They are only intended as comments.
;
_shelx_estimated_absorpt_t_max 0.760
_shelx_estimated_absorpt_t_min 0.707
_olex2_refinement_description
;
1. Fixed Uiso
 At 1.2 times of:
  All C(H) groups, All C(H,H) groups
 At 1.5 times of:
  All C(H,H,H) groups
2.a Ternary CH refined with riding coordinates:
 C9(H9), C12(H12), C15(H15), C18(H18)
2.b Secondary CH2 refined with riding coordinates:
 C7(H7A,H7B), C8(H8A,H8B)
2.c Aromatic/amide H refined with riding coordinates:
 C3(H3), C4(H4), C5(H5), C21(H21)
2.d Idealised Me refined as rotating group:
 C10(H10A,H10B,H10C), C11(H11A,H11B,H11C), C13(H13A,H13B,H13C), C14(H14A,H14B,
 H14C), C16(H16A,H16B,H16C), C17(H17A,H17B,H17C), C19(H19A,H19B,H19C), C20(H20A,
 H20B,H20C)
;
_olex2_submission_special_instructions 'No special instructions were received'

loop_
_space_group_symop_operation_xyz
'x, y, z'
'-x+1/2, y+1/2, -z+1/2'
'-x, -y, -z'
'x-1/2, -y-1/2, z-1/2'

loop_
_atom_site_label
_atom_site_type_symbol
_atom_site_fract_x
_atom_site_fract_y
_atom_site_fract_z
_atom_site_U_iso_or_equiv
_atom_site_adp_type
_atom_site_occupancy
_atom_site_site_symmetry_order
_atom_site_calc_flag
_atom_site_refinement_flags_posn
_atom_site_refinement_flags_adp
_atom_site_refinement_flags_occupancy
_atom_site_disorder_assembly
_atom_site_disorder_group
Ge1 Ge 0.65892(2) 0.50580(2) 0.34117(2) 0.01864(7) Uani 1 1 d . . . . .
O1 O 0.51530(9) 0.45534(10) 0.30380(8) 0.0258(2) Uani 1 1 d . . . . .
O2 O 0.48954(12) 0.35775(11) 0.16220(10) 0.0419(3) Uani 1 1 d . . . . .
N1 N 0.61569(10) 0.65896(10) 0.22256(9) 0.0176(2) Uani 1 1 d . . . . .
N2 N 0.72552(9) 0.42757(10) 0.54386(9) 0.0179(2) Uani 1 1 d . . . . .
C1 C 0.64380(11) 0.63887(12) 0.42029(10) 0.0178(3) Uani 1 1 d . . . . .
C2 C 0.64010(11) 0.62251(13) 0.51211(11) 0.0191(3) Uani 1 1 d . . . . .
C3 C 0.62887(12) 0.71887(14) 0.56341(11) 0.0233(3) Uani 1 1 d . . . . .
H3 H 0.626399 0.707535 0.625497 0.028 Uiso 1 1 calc R U . . .
C4 C 0.62123(13) 0.83164(14) 0.52474(12) 0.0257(3) Uani 1 1 d . . . . .
H4 H 0.613406 0.896967 0.560307 0.031 Uiso 1 1 calc R U . . .
C5 C 0.62501(12) 0.84900(13) 0.43431(11) 0.0234(3) Uani 1 1 d . . . . .
H5 H 0.619739 0.926104 0.407757 0.028 Uiso 1 1 calc R U . . .
C6 C 0.63661(11) 0.75246(13) 0.38235(11) 0.0197(3) Uani 1 1 d . . . . .
C7 C 0.64203(13) 0.76958(13) 0.28410(11) 0.0234(3) Uani 1 1 d . . . . .
H7A H 0.591786 0.832125 0.242775 0.028 Uiso 1 1 calc R U . . .
H7B H 0.714226 0.795400 0.300834 0.028 Uiso 1 1 calc R U . . .
C8 C 0.64553(12) 0.49910(12) 0.55294(11) 0.0205(3) Uani 1 1 d . . . . .
H8A H 0.662986 0.503347 0.625865 0.025 Uiso 1 1 calc R U . . .
H8B H 0.575375 0.461039 0.514295 0.025 Uiso 1 1 calc R U . . .
C9 C 0.68780(12) 0.64486(14) 0.17527(11) 0.0220(3) Uani 1 1 d . . . . .
H9 H 0.680345 0.716297 0.133155 0.026 Uiso 1 1 calc R U . . .
C10 C 0.65651(14) 0.53765(15) 0.10500(12) 0.0275(3) Uani 1 1 d . . . . .
H10A H 0.652348 0.468490 0.142173 0.041 Uiso 1 1 calc R U . . .
H10B H 0.709719 0.524197 0.082912 0.041 Uiso 1 1 calc R U . . .
H10C H 0.587365 0.551452 0.044815 0.041 Uiso 1 1 calc R U . . .
C11 C 0.80434(13) 0.63332(17) 0.25695(13) 0.0330(4) Uani 1 1 d . . . . .
H11A H 0.824713 0.701108 0.303211 0.049 Uiso 1 1 calc R U . . .
H11B H 0.848728 0.630506 0.223593 0.049 Uiso 1 1 calc R U . . .
H11C H 0.814105 0.560978 0.296270 0.049 Uiso 1 1 calc R U . . .
C12 C 0.49981(12) 0.65870(13) 0.14120(11) 0.0201(3) Uani 1 1 d . . . . .
H12 H 0.482271 0.576964 0.113315 0.024 Uiso 1 1 calc R U . . .
C13 C 0.42635(13) 0.68822(14) 0.18550(12) 0.0260(3) Uani 1 1 d . . . . .
H13A H 0.446282 0.641191 0.247317 0.039 Uiso 1 1 calc R U . . .
H13B H 0.353021 0.670474 0.134592 0.039 Uiso 1 1 calc R U . . .
H13C H 0.432655 0.771922 0.203016 0.039 Uiso 1 1 calc R U . . .
C14 C 0.47403(13) 0.74068(14) 0.05027(12) 0.0269(3) Uani 1 1 d . . . . .
H14A H 0.499008 0.820223 0.075655 0.040 Uiso 1 1 calc R U . . .
H14B H 0.397275 0.742156 0.004815 0.040 Uiso 1 1 calc R U . . .
H14C H 0.509338 0.712037 0.012272 0.040 Uiso 1 1 calc R U . . .
C15 C 0.83412(12) 0.47656(13) 0.60438(12) 0.0238(3) Uani 1 1 d . . . . .
H15 H 0.828323 0.562887 0.590055 0.029 Uiso 1 1 calc R U . . .
C16 C 0.90819(13) 0.42769(15) 0.56742(14) 0.0313(4) Uani 1 1 d . . . . .
H16A H 0.921167 0.344163 0.585168 0.047 Uiso 1 1 calc R U . . .
H16B H 0.975473 0.470569 0.600395 0.047 Uiso 1 1 calc R U . . .
H16C H 0.875653 0.436834 0.492873 0.047 Uiso 1 1 calc R U . . .
C17 C 0.88270(15) 0.46331(17) 0.72098(13) 0.0359(4) Uani 1 1 d . . . . .
H17A H 0.833028 0.493447 0.742950 0.054 Uiso 1 1 calc R U . . .
H17B H 0.949001 0.507902 0.754922 0.054 Uiso 1 1 calc R U . . .
H17C H 0.897084 0.380108 0.739551 0.054 Uiso 1 1 calc R U . . .
C18 C 0.71804(12) 0.29945(13) 0.56099(11) 0.0222(3) Uani 1 1 d . . . . .
H18 H 0.790352 0.265429 0.586008 0.027 Uiso 1 1 calc R U . . .
C19 C 0.64484(14) 0.23837(14) 0.46037(12) 0.0283(3) Uani 1 1 d . . . . .
H19A H 0.572618 0.268438 0.434070 0.042 Uiso 1 1 calc R U . . .
H19B H 0.645539 0.153512 0.471936 0.042 Uiso 1 1 calc R U . . .
H19C H 0.669256 0.253850 0.410315 0.042 Uiso 1 1 calc R U . . .
C20 C 0.68318(14) 0.26901(15) 0.64086(12) 0.0302(4) Uani 1 1 d . . . . .
H20A H 0.727740 0.311427 0.704687 0.045 Uiso 1 1 calc R U . . .
H20B H 0.690517 0.184228 0.654056 0.045 Uiso 1 1 calc R U . . .
H20C H 0.609029 0.291944 0.614813 0.045 Uiso 1 1 calc R U . . .
C21 C 0.46662(14) 0.38565(14) 0.22852(12) 0.0290(3) Uani 1 1 d . . . . .
H21 H 0.404232 0.350681 0.223131 0.035 Uiso 1 1 calc R U . . .

loop_
_atom_site_aniso_label
_atom_site_aniso_U_11
_atom_site_aniso_U_22
_atom_site_aniso_U_33
_atom_site_aniso_U_23
_atom_site_aniso_U_13
_atom_site_aniso_U_12
Ge1 0.02069(10) 0.01748(10) 0.02018(10) -0.00218(6) 0.01177(8) 0.00022(6)
O1 0.0246(5) 0.0263(5) 0.0260(5) -0.0030(4) 0.0119(5) -0.0040(4)
O2 0.0596(9) 0.0339(7) 0.0339(7) -0.0116(5) 0.0239(6) -0.0150(6)
N1 0.0188(6) 0.0190(6) 0.0161(5) -0.0005(4) 0.0093(5) -0.0007(4)
N2 0.0161(6) 0.0183(6) 0.0195(6) 0.0009(4) 0.0087(5) 0.0012(4)
C1 0.0166(6) 0.0182(6) 0.0164(6) -0.0027(5) 0.0063(5) 0.0007(5)
C2 0.0151(6) 0.0229(7) 0.0176(6) 0.0007(5) 0.0066(5) 0.0031(5)
C3 0.0216(7) 0.0303(8) 0.0174(6) -0.0025(6) 0.0090(6) 0.0033(6)
C4 0.0248(8) 0.0249(7) 0.0250(7) -0.0083(6) 0.0102(6) 0.0029(6)
C5 0.0219(7) 0.0183(7) 0.0240(7) -0.0026(6) 0.0061(6) -0.0002(6)
C6 0.0186(7) 0.0199(7) 0.0176(6) -0.0014(5) 0.0063(5) -0.0009(5)
C7 0.0310(8) 0.0174(7) 0.0214(7) -0.0009(5) 0.0124(6) -0.0036(6)
C8 0.0217(7) 0.0247(7) 0.0187(7) 0.0030(5) 0.0126(6) 0.0041(6)
C9 0.0201(7) 0.0279(7) 0.0203(7) 0.0043(6) 0.0115(6) 0.0006(6)
C10 0.0286(8) 0.0336(8) 0.0255(8) -0.0008(6) 0.0169(7) 0.0058(7)
C11 0.0199(8) 0.0486(10) 0.0298(8) 0.0052(7) 0.0115(7) -0.0016(7)
C12 0.0190(7) 0.0216(7) 0.0180(6) 0.0008(5) 0.0075(6) 0.0020(5)
C13 0.0215(7) 0.0307(8) 0.0275(8) 0.0032(6) 0.0131(6) 0.0059(6)
C14 0.0283(8) 0.0295(8) 0.0212(7) 0.0061(6) 0.0104(6) 0.0063(6)
C15 0.0178(7) 0.0208(7) 0.0261(8) 0.0014(6) 0.0053(6) 0.0000(6)
C16 0.0195(7) 0.0310(8) 0.0430(9) 0.0074(7) 0.0147(7) 0.0020(6)
C17 0.0318(9) 0.0338(9) 0.0259(8) -0.0027(7) 0.0010(7) -0.0015(7)
C18 0.0227(7) 0.0200(7) 0.0250(7) 0.0036(6) 0.0125(6) 0.0017(6)
C19 0.0367(9) 0.0213(7) 0.0294(8) -0.0028(6) 0.0179(7) -0.0049(6)
C20 0.0357(9) 0.0300(8) 0.0264(8) 0.0071(6) 0.0162(7) -0.0007(7)
C21 0.0321(8) 0.0235(7) 0.0286(8) 0.0023(6) 0.0124(7) -0.0080(6)

loop_
_atom_type_symbol
_atom_type_description
_atom_type_scat_dispersion_real
_atom_type_scat_dispersion_imag
_atom_type_scat_source
C C 0.0181 0.0091 'International Tables Vol C Tables 4.2.6.8 and 6.1.1.4'
H H 0.0000 0.0000 'International Tables Vol C Tables 4.2.6.8 and 6.1.1.4'
Ge Ge -1.0885 0.8855 'International Tables Vol C Tables 4.2.6.8 and 6.1.1.4'
N N 0.0311 0.0180 'International Tables Vol C Tables 4.2.6.8 and 6.1.1.4'
O O 0.0492 0.0322 'International Tables Vol C Tables 4.2.6.8 and 6.1.1.4'

loop_
_geom_angle_atom_site_label_1
_geom_angle_atom_site_label_2
_geom_angle_atom_site_label_3
_geom_angle
_geom_angle_site_symmetry_1
_geom_angle_site_symmetry_3
_geom_angle_publ_flag
O1 Ge1 N1 98.21(4) . . ?
O1 Ge1 C1 89.44(5) . . ?
C1 Ge1 N1 79.31(5) . . ?
C21 O1 Ge1 119.61(11) . . ?
C7 N1 Ge1 105.55(8) . . ?
C7 N1 C9 110.15(12) . . ?
C7 N1 C12 110.36(11) . . ?
C9 N1 Ge1 106.11(8) . . ?
C9 N1 C12 111.40(11) . . ?
C12 N1 Ge1 113.03(8) . . ?
C8 N2 C15 112.29(12) . . ?
C8 N2 C18 113.67(11) . . ?
C15 N2 C18 113.82(11) . . ?
C2 C1 Ge1 122.65(10) . . ?
C6 C1 Ge1 118.25(10) . . ?
C6 C1 C2 119.10(13) . . ?
C1 C2 C8 119.56(12) . . ?
C3 C2 C1 119.90(13) . . ?
C3 C2 C8 120.53(13) . . ?
C2 C3 H3 119.7 . . ?
C4 C3 C2 120.58(14) . . ?
C4 C3 H3 119.7 . . ?
C3 C4 H4 120.0 . . ?
C5 C4 C3 120.09(14) . . ?
C5 C4 H4 120.0 . . ?
C4 C5 H5 120.2 . . ?
C4 C5 C6 119.67(14) . . ?
C6 C5 H5 120.2 . . ?
C1 C6 C5 120.66(13) . . ?
C1 C6 C7 118.82(12) . . ?
C5 C6 C7 120.53(13) . . ?
N1 C7 C6 111.57(12) . . ?
N1 C7 H7A 109.3 . . ?
N1 C7 H7B 109.3 . . ?
C6 C7 H7A 109.3 . . ?
C6 C7 H7B 109.3 . . ?
H7A C7 H7B 108.0 . . ?
N2 C8 C2 111.59(12) . . ?
N2 C8 H8A 109.3 . . ?
N2 C8 H8B 109.3 . . ?
C2 C8 H8A 109.3 . . ?
C2 C8 H8B 109.3 . . ?
H8A C8 H8B 108.0 . . ?
N1 C9 H9 108.2 . . ?
N1 C9 C10 111.07(12) . . ?
N1 C9 C11 111.97(12) . . ?
C10 C9 H9 108.2 . . ?
C10 C9 C11 108.95(14) . . ?
C11 C9 H9 108.2 . . ?
C9 C10 H10A 109.5 . . ?
C9 C10 H10B 109.5 . . ?
C9 C10 H10C 109.5 . . ?
H10A C10 H10B 109.5 . . ?
H10A C10 H10C 109.5 . . ?
H10B C10 H10C 109.5 . . ?
C9 C11 H11A 109.5 . . ?
C9 C11 H11B 109.5 . . ?
C9 C11 H11C 109.5 . . ?
H11A C11 H11B 109.5 . . ?
H11A C11 H11C 109.5 . . ?
H11B C11 H11C 109.5 . . ?
N1 C12 H12 107.1 . . ?
N1 C12 C13 112.26(12) . . ?
N1 C12 C14 114.13(12) . . ?
C13 C12 H12 107.1 . . ?
C13 C12 C14 108.79(12) . . ?
C14 C12 H12 107.1 . . ?
C12 C13 H13A 109.5 . . ?
C12 C13 H13B 109.5 . . ?
C12 C13 H13C 109.5 . . ?
H13A C13 H13B 109.5 . . ?
H13A C13 H13C 109.5 . . ?
H13B C13 H13C 109.5 . . ?
C12 C14 H14A 109.5 . . ?
C12 C14 H14B 109.5 . . ?
C12 C14 H14C 109.5 . . ?
H14A C14 H14B 109.5 . . ?
H14A C14 H14C 109.5 . . ?
H14B C14 H14C 109.5 . . ?
N2 C15 H15 106.5 . . ?
N2 C15 C16 111.10(13) . . ?
N2 C15 C17 115.00(14) . . ?
C16 C15 H15 106.5 . . ?
C16 C15 C17 110.79(14) . . ?
C17 C15 H15 106.5 . . ?
C15 C16 H16A 109.5 . . ?
C15 C16 H16B 109.5 . . ?
C15 C16 H16C 109.5 . . ?
H16A C16 H16B 109.5 . . ?
H16A C16 H16C 109.5 . . ?
H16B C16 H16C 109.5 . . ?
C15 C17 H17A 109.5 . . ?
C15 C17 H17B 109.5 . . ?
C15 C17 H17C 109.5 . . ?
H17A C17 H17B 109.5 . . ?
H17A C17 H17C 109.5 . . ?
H17B C17 H17C 109.5 . . ?
N2 C18 H18 107.1 . . ?
N2 C18 C19 110.53(12) . . ?
N2 C18 C20 115.46(13) . . ?
C19 C18 H18 107.1 . . ?
C19 C18 C20 109.18(13) . . ?
C20 C18 H18 107.1 . . ?
C18 C19 H19A 109.5 . . ?
C18 C19 H19B 109.5 . . ?
C18 C19 H19C 109.5 . . ?
H19A C19 H19B 109.5 . . ?
H19A C19 H19C 109.5 . . ?
H19B C19 H19C 109.5 . . ?
C18 C20 H20A 109.5 . . ?
C18 C20 H20B 109.5 . . ?
C18 C20 H20C 109.5 . . ?
H20A C20 H20B 109.5 . . ?
H20A C20 H20C 109.5 . . ?
H20B C20 H20C 109.5 . . ?
O1 C21 H21 115.7 . . ?
O2 C21 O1 128.57(16) . . ?
O2 C21 H21 115.7 . . ?

loop_
_geom_bond_atom_site_label_1
_geom_bond_atom_site_label_2
_geom_bond_distance
_geom_bond_site_symmetry_2
_geom_bond_publ_flag
Ge1 O1 1.9518(11) . ?
Ge1 N1 2.3413(12) . ?
Ge1 C1 1.9927(14) . ?
O1 C21 1.272(2) . ?
O2 C21 1.223(2) . ?
N1 C7 1.4940(18) . ?
N1 C9 1.5168(18) . ?
N1 C12 1.5189(18) . ?
N2 C8 1.4685(18) . ?
N2 C15 1.4876(19) . ?
N2 C18 1.4926(18) . ?
C1 C2 1.4045(19) . ?
C1 C6 1.394(2) . ?
C2 C3 1.389(2) . ?
C2 C8 1.5169(19) . ?
C3 H3 0.9500 . ?
C3 C4 1.389(2) . ?
C4 H4 0.9500 . ?
C4 C5 1.386(2) . ?
C5 H5 0.9500 . ?
C5 C6 1.399(2) . ?
C6 C7 1.513(2) . ?
C7 H7A 0.9900 . ?
C7 H7B 0.9900 . ?
C8 H8A 0.9900 . ?
C8 H8B 0.9900 . ?
C9 H9 1.0000 . ?
C9 C10 1.527(2) . ?
C9 C11 1.533(2) . ?
C10 H10A 0.9800 . ?
C10 H10B 0.9800 . ?
C10 H10C 0.9800 . ?
C11 H11A 0.9800 . ?
C11 H11B 0.9800 . ?
C11 H11C 0.9800 . ?
C12 H12 1.0000 . ?
C12 C13 1.528(2) . ?
C12 C14 1.534(2) . ?
C13 H13A 0.9800 . ?
C13 H13B 0.9800 . ?
C13 H13C 0.9800 . ?
C14 H14A 0.9800 . ?
C14 H14B 0.9800 . ?
C14 H14C 0.9800 . ?
C15 H15 1.0000 . ?
C15 C16 1.521(2) . ?
C15 C17 1.534(2) . ?
C16 H16A 0.9800 . ?
C16 H16B 0.9800 . ?
C16 H16C 0.9800 . ?
C17 H17A 0.9800 . ?
C17 H17B 0.9800 . ?
C17 H17C 0.9800 . ?
C18 H18 1.0000 . ?
C18 C19 1.522(2) . ?
C18 C20 1.535(2) . ?
C19 H19A 0.9800 . ?
C19 H19B 0.9800 . ?
C19 H19C 0.9800 . ?
C20 H20A 0.9800 . ?
C20 H20B 0.9800 . ?
C20 H20C 0.9800 . ?
C21 H21 0.9500 . ?

loop_
_geom_torsion_atom_site_label_1
_geom_torsion_atom_site_label_2
_geom_torsion_atom_site_label_3
_geom_torsion_atom_site_label_4
_geom_torsion
_geom_torsion_site_symmetry_1
_geom_torsion_site_symmetry_2
_geom_torsion_site_symmetry_3
_geom_torsion_site_symmetry_4
_geom_torsion_publ_flag
Ge1 O1 C21 O2 -13.3(2) . . . . ?
Ge1 N1 C7 C6 -26.22(14) . . . . ?
Ge1 N1 C9 C10 70.82(12) . . . . ?
Ge1 N1 C9 C11 -51.22(14) . . . . ?
Ge1 N1 C12 C13 67.85(13) . . . . ?
Ge1 N1 C12 C14 -167.78(10) . . . . ?
Ge1 C1 C2 C3 -179.65(11) . . . . ?
Ge1 C1 C2 C8 -1.25(19) . . . . ?
Ge1 C1 C6 C5 179.46(11) . . . . ?
Ge1 C1 C6 C7 -0.78(18) . . . . ?
C1 C2 C3 C4 0.0(2) . . . . ?
C1 C2 C8 N2 42.59(18) . . . . ?
C1 C6 C7 N1 20.61(19) . . . . ?
C2 C1 C6 C5 -0.5(2) . . . . ?
C2 C1 C6 C7 179.24(13) . . . . ?
C2 C3 C4 C5 -0.1(2) . . . . ?
C3 C2 C8 N2 -139.02(14) . . . . ?
C3 C4 C5 C6 0.0(2) . . . . ?
C4 C5 C6 C1 0.4(2) . . . . ?
C4 C5 C6 C7 -179.38(14) . . . . ?
C5 C6 C7 N1 -159.63(13) . . . . ?
C6 C1 C2 C3 0.3(2) . . . . ?
C6 C1 C2 C8 178.72(13) . . . . ?
C7 N1 C9 C10 -175.39(12) . . . . ?
C7 N1 C9 C11 62.56(16) . . . . ?
C7 N1 C12 C13 -50.09(15) . . . . ?
C7 N1 C12 C14 74.29(15) . . . . ?
C8 N2 C15 C16 -161.09(12) . . . . ?
C8 N2 C15 C17 72.06(16) . . . . ?
C8 N2 C18 C19 89.99(15) . . . . ?
C8 N2 C18 C20 -34.53(18) . . . . ?
C8 C2 C3 C4 -178.38(14) . . . . ?
C9 N1 C7 C6 -140.35(13) . . . . ?
C9 N1 C12 C13 -172.79(12) . . . . ?
C9 N1 C12 C14 -48.41(16) . . . . ?
C12 N1 C7 C6 96.23(14) . . . . ?
C12 N1 C9 C10 -52.58(15) . . . . ?
C12 N1 C9 C11 -174.63(13) . . . . ?
C15 N2 C8 C2 61.74(15) . . . . ?
C15 N2 C18 C19 -139.76(13) . . . . ?
C15 N2 C18 C20 95.72(16) . . . . ?
C18 N2 C8 C2 -167.25(12) . . . . ?
C18 N2 C15 C16 67.97(16) . . . . ?
C18 N2 C15 C17 -58.87(17) . . . . ?
